data_2227117
loop_
_publ_author_name
'Nawaz, Sidra'
'Sadaf, Haseeba'
'Fettouhi, Mohammed'
'Fazal, Atif'
'Ahmad, Saeed'

_publ_section_title
;
 Dichloridobis(<i>N</i>,<i>N</i>,<i>N</i>',<i>N</i>'-tetramethylthiourea-\k<i>S</i>)mercury(II)
;
_journal_coeditor_code WM2376
_journal_issue 8
_journal_name_full 'Acta Crystallographica Section E'
_journal_page_first m952
_journal_paper_doi 10.1107/S1600536810028138
_journal_volume 66
_journal_year 2010
_chemical_formula_iupac '[Hg Cl2 (C5 H12 N2 S)2]'
_chemical_formula_moiety 'C10 H24 Cl2 Hg N4 S2'
_chemical_formula_sum 'C10 H24 Cl2 Hg N4 S2'
_chemical_formula_weight 535.94
_chemical_name_systematic
;
Dichloridobis(<i>N</i>,<i>N</i>,<i>N</i>',<i>N</i>'-tetramethylthiourea-
\k<i>S</i>)mercury(II)
;
_space_group_IT_number 15
_symmetry_cell_setting monoclinic
_symmetry_space_group_name_Hall '-C 2yc'
_symmetry_space_group_name_H-M 'C 1 2/c 1'
_atom_sites_solution_hydrogens geom
_atom_sites_solution_primary direct
_atom_sites_solution_secondary difmap
_audit_creation_method SHELXL-97
_cell_angle_alpha 90.00
_cell_angle_beta 130.8340(10)
_cell_angle_gamma 90.00
_cell_formula_units_Z 4
_cell_length_a 18.7418(12)
_cell_length_b 9.5920(6)
_cell_length_c 13.5177(9)
_cell_measurement_reflns_used 12167
_cell_measurement_temperature 293(2)
_cell_measurement_theta_max 28.29
_cell_measurement_theta_min 2.56
_cell_volume 1838.6(2)
_computing_cell_refinement 'SAINT (Bruker, 2008)'
_computing_data_collection 'SMART (Bruker, 2008)'
_computing_data_reduction 'SAINT (Bruker, 2008)'
_computing_molecular_graphics 'SHELXTL (Sheldrick, 2008)'
_computing_publication_material 'SHELXTL (Sheldrick, 2008)'
_computing_structure_refinement 'SHELXL97 (Sheldrick, 2008)'
_computing_structure_solution 'SHELXS97 (Sheldrick, 2008)'
_diffrn_ambient_temperature 293(2)
_diffrn_measured_fraction_theta_full 1.000
_diffrn_measured_fraction_theta_max 1.000
_diffrn_measurement_device_type 'Bruker SMART APEX area detector'
_diffrn_measurement_method \w
_diffrn_radiation_monochromator graphite
_diffrn_radiation_source 'normal-focus sealed tube'
_diffrn_radiation_type MoK\a
_diffrn_radiation_wavelength 0.71073
_diffrn_reflns_av_R_equivalents 0.0308
_diffrn_reflns_av_sigmaI/netI 0.0212
_diffrn_reflns_limit_h_max 24
_diffrn_reflns_limit_h_min -24
_diffrn_reflns_limit_k_max 12
_diffrn_reflns_limit_k_min -12
_diffrn_reflns_limit_l_max 18
_diffrn_reflns_limit_l_min -18
_diffrn_reflns_number 12167
_diffrn_reflns_theta_full 28.29
_diffrn_reflns_theta_max 28.29
_diffrn_reflns_theta_min 2.56
_diffrn_standards_number 0
_exptl_absorpt_coefficient_mu 8.882
_exptl_absorpt_correction_T_max 0.4416
_exptl_absorpt_correction_T_min 0.1827
_exptl_absorpt_correction_type multi-scan
_exptl_absorpt_process_details '(SADABS; Sheldrick, 1996)'
_exptl_crystal_colour plate
_exptl_crystal_density_diffrn 1.936
_exptl_crystal_density_method 'not measured'
_exptl_crystal_description colourless
_exptl_crystal_F_000 1032
_exptl_crystal_size_max 0.29
_exptl_crystal_size_mid 0.24
_exptl_crystal_size_min 0.11
_refine_diff_density_max 0.723
_refine_diff_density_min -0.790
_refine_ls_extinction_coef 0.00244(8)
_refine_ls_extinction_expression Fc^*^=kFc[1+0.001xFc^2^\l^3^/sin(2\q)]^-1/4^
_refine_ls_extinction_method 'SHELXL97 (Sheldrick, 2008)'
_refine_ls_goodness_of_fit_ref 1.070
_refine_ls_hydrogen_treatment constr
_refine_ls_matrix_type full
_refine_ls_number_parameters 92
_refine_ls_number_reflns 2281
_refine_ls_number_restraints 0
_refine_ls_restrained_S_all 1.070
_refine_ls_R_factor_all 0.0225
_refine_ls_R_factor_gt 0.0195
_refine_ls_shift/su_max 0.002
_refine_ls_shift/su_mean 0.000
_refine_ls_structure_factor_coef Fsqd
_refine_ls_weighting_details 'calc w=1/[\s^2^(Fo^2^)+(0.0109P)^2^+2.5249P] where P=(Fo^2^+2Fc^2^)/3'
_refine_ls_weighting_scheme calc
_refine_ls_wR_factor_gt 0.0392
_refine_ls_wR_factor_ref 0.0401
_reflns_number_gt 2103
_reflns_number_total 2281
_reflns_threshold_expression I>2sigma(I)
_cod_data_source_file wm2376.cif
_cod_data_source_block I
_cod_original_sg_symbol_H-M 'C 2/c'
_cod_database_code 2227117
_cod_database_fobs_code 2227117

loop_
_symmetry_equiv_pos_as_xyz
'x, y, z'
'x, -y, z+1/2'
'x+1/2, y+1/2, z'
'x+1/2, -y+1/2, z+1/2'
'-x, -y, -z'
'-x, y, -z-1/2'
'-x+1/2, -y+1/2, -z'
'-x+1/2, y+1/2, -z-1/2'

loop_
_atom_site_type_symbol
_atom_site_label
_atom_site_fract_x
_atom_site_fract_y
_atom_site_fract_z
_atom_site_U_iso_or_equiv
_atom_site_adp_type
_atom_site_calc_flag
_atom_site_refinement_flags
_atom_site_occupancy
_atom_site_disorder_assembly
_atom_site_disorder_group
Hg Hg1 1.0000 0.703186(17) 0.2500 0.04539(7) Uani d S 1 . .
Cl Cl1 1.14323(5) 0.55933(9) 0.34397(8) 0.0591(2) Uani d . 1 . .
S S1 1.02994(5) 0.83371(9) 0.43697(7) 0.04983(18) Uani d . 1 . .
N N1 0.91286(18) 0.7622(3) 0.4747(3) 0.0482(6) Uani d . 1 . .
N N2 0.84430(16) 0.8798(3) 0.2830(2) 0.0488(6) Uani d . 1 . .
C C1 0.92029(18) 0.8240(3) 0.3933(3) 0.0367(5) Uani d . 1 . .
C C2 0.8466(3) 0.8103(4) 0.4900(4) 0.0704(10) Uani d . 1 . .
H H2A 0.8192 0.8971 0.4446 0.106 Uiso calc R 1 . .
H H2B 0.8793 0.8232 0.5812 0.106 Uiso calc R 1 . .
H H2C 0.7977 0.7421 0.4542 0.106 Uiso calc R 1 . .
C C3 0.9842(3) 0.6647(4) 0.5756(4) 0.0769(11) Uani d . 1 . .
H H3A 1.0131 0.6182 0.5468 0.115 Uiso calc R 1 . .
H H3B 0.9549 0.5970 0.5914 0.115 Uiso calc R 1 . .
H H3C 1.0313 0.7149 0.6548 0.115 Uiso calc R 1 . .
C C4 0.7491(2) 0.8240(5) 0.2114(4) 0.0802(12) Uani d . 1 . .
H H4A 0.7531 0.7329 0.2441 0.120 Uiso calc R 1 . .
H H4B 0.7174 0.8179 0.1200 0.120 Uiso calc R 1 . .
H H4C 0.7144 0.8847 0.2231 0.120 Uiso calc R 1 . .
C C5 0.8518(3) 0.9798(4) 0.2094(4) 0.0774(11) Uani d . 1 . .
H H5A 0.9121 1.0250 0.2669 0.116 Uiso calc R 1 . .
H H5B 0.8027 1.0483 0.1711 0.116 Uiso calc R 1 . .
H H5C 0.8454 0.9323 0.1414 0.116 Uiso calc R 1 . .

loop_
_atom_site_aniso_label
_atom_site_aniso_U_11
_atom_site_aniso_U_22
_atom_site_aniso_U_33
_atom_site_aniso_U_12
_atom_site_aniso_U_13
_atom_site_aniso_U_23
Hg1 0.05014(10) 0.04849(10) 0.05259(11) 0.000 0.04018(9) 0.000
Cl1 0.0519(4) 0.0599(5) 0.0652(5) 0.0126(3) 0.0381(4) 0.0065(4)
S1 0.0386(3) 0.0716(5) 0.0453(4) -0.0091(3) 0.0300(3) -0.0142(3)
N1 0.0611(15) 0.0488(13) 0.0566(14) 0.0005(11) 0.0480(13) 0.0002(11)
N2 0.0439(13) 0.0560(15) 0.0465(13) 0.0051(11) 0.0295(11) 0.0020(11)
C1 0.0415(13) 0.0364(13) 0.0415(13) -0.0023(10) 0.0312(12) -0.0061(10)
C2 0.085(2) 0.081(3) 0.092(3) -0.011(2) 0.078(2) -0.014(2)
C3 0.098(3) 0.070(2) 0.076(2) 0.015(2) 0.063(2) 0.024(2)
C4 0.0387(17) 0.116(3) 0.070(2) -0.0013(18) 0.0292(17) -0.015(2)
C5 0.088(3) 0.081(3) 0.069(2) 0.027(2) 0.054(2) 0.029(2)

loop_
_atom_type_symbol
_atom_type_description
_atom_type_scat_dispersion_real
_atom_type_scat_dispersion_imag
_atom_type_scat_source
C C 0.0033 0.0016 'International Tables Vol C Tables 4.2.6.8 and 6.1.1.4'
H H 0.0000 0.0000 'International Tables Vol C Tables 4.2.6.8 and 6.1.1.4'
N N 0.0061 0.0033 'International Tables Vol C Tables 4.2.6.8 and 6.1.1.4'
S S 0.1246 0.1234 'International Tables Vol C Tables 4.2.6.8 and 6.1.1.4'
Cl Cl 0.1484 0.1585 'International Tables Vol C Tables 4.2.6.8 and 6.1.1.4'
Hg Hg -2.3894 9.2266 'International Tables Vol C Tables 4.2.6.8 and 6.1.1.4'

loop_
_geom_angle_atom_site_label_1
_geom_angle_atom_site_label_2
_geom_angle_atom_site_label_3
_geom_angle_site_symmetry_1
_geom_angle_site_symmetry_3
_geom_angle
_geom_angle_publ_flag
Cl1 Hg1 Cl1 6_756 . 113.08(4) ?
Cl1 Hg1 S1 6_756 . 104.08(3) ?
Cl1 Hg1 S1 . . 107.56(3) ?
Cl1 Hg1 S1 6_756 6_756 107.56(3) ?
Cl1 Hg1 S1 . 6_756 104.08(3) ?
S1 Hg1 S1 . 6_756 120.75(4) ?
C1 S1 Hg1 . . 101.20(9) ?
C1 N1 C2 . . 122.2(3) ?
C1 N1 C3 . . 121.9(3) ?
C2 N1 C3 . . 114.4(3) ?
C1 N2 C5 . . 121.5(3) ?
C1 N2 C4 . . 122.9(3) ?
C5 N2 C4 . . 114.2(3) ?
N2 C1 N1 . . 119.5(2) ?
N2 C1 S1 . . 121.6(2) ?
N1 C1 S1 . . 118.9(2) ?
N1 C2 H2A . . 109.5 ?
N1 C2 H2B . . 109.5 ?
H2A C2 H2B . . 109.5 ?
N1 C2 H2C . . 109.5 ?
H2A C2 H2C . . 109.5 ?
H2B C2 H2C . . 109.5 ?
N1 C3 H3A . . 109.5 ?
N1 C3 H3B . . 109.5 ?
H3A C3 H3B . . 109.5 ?
N1 C3 H3C . . 109.5 ?
H3A C3 H3C . . 109.5 ?
H3B C3 H3C . . 109.5 ?
N2 C4 H4A . . 109.5 ?
N2 C4 H4B . . 109.5 ?
H4A C4 H4B . . 109.5 ?
N2 C4 H4C . . 109.5 ?
H4A C4 H4C . . 109.5 ?
H4B C4 H4C . . 109.5 ?
N2 C5 H5A . . 109.5 ?
N2 C5 H5B . . 109.5 ?
H5A C5 H5B . . 109.5 ?
N2 C5 H5C . . 109.5 ?
H5A C5 H5C . . 109.5 ?
H5B C5 H5C . . 109.5 ?

loop_
_geom_bond_atom_site_label_1
_geom_bond_atom_site_label_2
_geom_bond_site_symmetry_2
_geom_bond_distance
_geom_bond_publ_flag
Hg1 Cl1 6_756 2.5028(8) ?
Hg1 Cl1 . 2.5028(8) y
Hg1 S1 . 2.5329(7) y
Hg1 S1 6_756 2.5329(7) ?
S1 C1 . 1.730(3) ?
N1 C1 . 1.336(3) ?
N1 C2 . 1.460(4) ?
N1 C3 . 1.461(4) ?
N2 C1 . 1.327(3) ?
N2 C5 . 1.453(4) ?
N2 C4 . 1.466(4) ?
C2 H2A . 0.9600 ?
C2 H2B . 0.9600 ?
C2 H2C . 0.9600 ?
C3 H3A . 0.9600 ?
C3 H3B . 0.9600 ?
C3 H3C . 0.9600 ?
C4 H4A . 0.9600 ?
C4 H4B . 0.9600 ?
C4 H4C . 0.9600 ?
C5 H5A . 0.9600 ?
C5 H5B . 0.9600 ?
C5 H5C . 0.9600 ?

loop_
_geom_hbond_atom_site_label_D
_geom_hbond_atom_site_label_H
_geom_hbond_atom_site_label_A
_geom_hbond_site_symmetry_A
_geom_hbond_distance_DH
_geom_hbond_distance_HA
_geom_hbond_distance_DA
_geom_hbond_angle_DHA
_geom_hbond_publ_flag
C2 H2A N2 . 0.96 2.52 2.849(6) 100 y
C3 H3A S1 . 0.96 2.68 2.996(6) 100 y
C5 H5A S1 . 0.96 2.62 3.024(5) 105 y
